data_7015801
loop_
_publ_author_name
'Chotima, Ratanon'
'Dale, Tim'
'Green, Michael'
'Hey, Thomas W.'
'McMullin, Claire L.'
'Nunns, Adam'
'Guy Orpen, A.'
'Shishkov, Igor V.'
'Wass, Duncan F.'
'Wingad, Richard L.'

_publ_section_title
;
 Cyclopropenylidene carbene ligands in palladium catalysed coupling
 reactions: carbene ligand rotation and application to the Stille
 reaction.
;
_journal_issue 19
_journal_name_full 'Dalton transactions (Cambridge, England : 2003)'
_journal_page_first 5316
_journal_page_last 5323
_journal_paper_doi 10.1039/c1dt10109a
_journal_volume 40
_journal_year 2011
_chemical_formula_moiety 'C33 H43 Cl2 P Pd'
_chemical_formula_sum 'C33 H43 Cl2 P Pd'
_chemical_formula_weight 647.94
_chemical_name_systematic
;
?
;
_space_group_IT_number 14
_symmetry_cell_setting monoclinic
_symmetry_space_group_name_Hall '-P 2ybc'
_symmetry_space_group_name_H-M 'P 1 21/c 1'
_atom_sites_solution_hydrogens geom
_atom_sites_solution_primary direct
_atom_sites_solution_secondary difmap
_audit_creation_method SHELXL-97
_cell_angle_alpha 90.00
_cell_angle_beta 108.913(2)
_cell_angle_gamma 90.00
_cell_formula_units_Z 4
_cell_length_a 9.4214(3)
_cell_length_b 17.6389(5)
_cell_length_c 18.9653(5)
_cell_measurement_reflns_used 58437
_cell_measurement_temperature 100(2)
_cell_measurement_theta_max 33.48
_cell_measurement_theta_min 2.29
_cell_volume 2981.56(15)
_computing_cell_refinement 'Apex II (Bruker-AXS, 2007)'
_computing_data_collection 'Apex II (Bruker-AXS, 2007)'
_computing_data_reduction
;
SAINT v7.34A (Bruker-AXS, 2007) & XPREP v2005/4 (Bruker-AXS, 2005)
;
_computing_structure_refinement 'SHELXL-97 (Sheldrick, 2008)'
_computing_structure_solution 'SHELXS-97 (Sheldrick, 2008)'
_diffrn_ambient_temperature 100(2)
_diffrn_detector 'CCD plate'
_diffrn_detector_area_resol_mean 8.366
_diffrn_detector_type 'Bruker-AXS SMART APEX'
_diffrn_measured_fraction_theta_full 0.994
_diffrn_measured_fraction_theta_max 0.994
_diffrn_measurement_details 'frames, 0.3\% width'
_diffrn_measurement_device 'four-circle diffractometer'
_diffrn_measurement_device_type 'Bruker-AXS Kappa'
_diffrn_measurement_method '\w & \f scans'
_diffrn_measurement_specimen_support
;
glass fibre
;
_diffrn_radiation_collimation '0.5 mm double pinhole'
_diffrn_radiation_monochromator graphite
_diffrn_radiation_probe x-ray
_diffrn_radiation_type 'Mo K\a'
_diffrn_radiation_wavelength 0.71074
_diffrn_reflns_av_R_equivalents 0.0541
_diffrn_reflns_av_sigmaI/netI 0.0461
_diffrn_reflns_limit_h_max 12
_diffrn_reflns_limit_h_min -14
_diffrn_reflns_limit_k_max 26
_diffrn_reflns_limit_k_min -27
_diffrn_reflns_limit_l_max 29
_diffrn_reflns_limit_l_min -29
_diffrn_reflns_number 57537
_diffrn_reflns_theta_full 33.48
_diffrn_reflns_theta_max 33.48
_diffrn_reflns_theta_min 1.62
_diffrn_source 'sealed X-ray tube'
_diffrn_source_current 40
_diffrn_source_power 2
_diffrn_source_size '0.4 x 8 mm fine focus'
_diffrn_source_target Mo
_diffrn_source_type 'Bruker-AXS KFF Mo 2K 90\% Ceramic'
_diffrn_source_voltage 50
_exptl_absorpt_coefficient_mu 0.876
_exptl_absorpt_correction_T_max 1.0000
_exptl_absorpt_correction_T_min 0.8247
_exptl_absorpt_correction_type numerical
_exptl_absorpt_process_details 'SADABS 2008/2 (Sheldrick, G.M., 2008)'
_exptl_crystal_colour brown
_exptl_crystal_density_diffrn 1.443
_exptl_crystal_density_method 'not measured'
_exptl_crystal_description lathe
_exptl_crystal_F_000 1344
_exptl_crystal_size_max 0.376
_exptl_crystal_size_mid 0.100
_exptl_crystal_size_min 0.100
_refine_diff_density_max 1.225
_refine_diff_density_min -1.125
_refine_diff_density_rms 0.109
_refine_ls_extinction_method none
_refine_ls_goodness_of_fit_ref 1.028
_refine_ls_hydrogen_treatment constr
_refine_ls_matrix_type full
_refine_ls_number_parameters 334
_refine_ls_number_reflns 11600
_refine_ls_number_restraints 0
_refine_ls_restrained_S_all 1.028
_refine_ls_R_factor_all 0.0553
_refine_ls_R_factor_gt 0.0361
_refine_ls_shift/su_max 0.004
_refine_ls_shift/su_mean 0.000
_refine_ls_structure_factor_coef Fsqd
_refine_ls_weighting_details 'calc w=1/[\s^2^(Fo^2^)+(0.0356P)^2^+1.7703P] where P=(Fo^2^+2Fc^2^)/3'
_refine_ls_weighting_scheme calc
_refine_ls_wR_factor_gt 0.0782
_refine_ls_wR_factor_ref 0.0870
_reflns_number_gt 8959
_reflns_number_total 11600
_reflns_threshold_expression >2sigma(I)
_cod_data_source_file c1dt10109a.txt
_cod_data_source_block 13
_cod_depositor_comments
;
The following automatic conversions were performed:
'_diffrn_radiation_probe' value 'X-ray' changed to 'x-ray' according to
'/home/saulius/struct/CIF-dictionaries/cif_core.dic' dictionary named
'cif_core.dic' version 2.4.1 from 2010-06-29.

Automatic conversion script
Id: cif_fix_enum 1555 2011-01-17 13:19:09Z saulius 
;
_cod_original_sg_symbol_H-M 'P 21/c'
_cod_database_code 7015801

loop_
_symmetry_equiv_pos_as_xyz
'x, y, z'
'-x, y+1/2, -z+1/2'
'-x, -y, -z'
'x, -y-1/2, z-1/2'

loop_
_atom_site_label
_atom_site_type_symbol
_atom_site_fract_x
_atom_site_fract_y
_atom_site_fract_z
_atom_site_U_iso_or_equiv
_atom_site_adp_type
_atom_site_occupancy
_atom_site_symmetry_multiplicity
_atom_site_calc_flag
_atom_site_refinement_flags
_atom_site_disorder_assembly
_atom_site_disorder_group
Pd1 Pd 0.803840(14) 0.714924(7) 0.707124(8) 0.01342(4) Uani 1 1 d . . .
Cl1 Cl 0.88563(5) 0.68785(3) 0.83659(3) 0.02147(9) Uani 1 1 d . . .
Cl2 Cl 0.66026(5) 0.81865(3) 0.72376(3) 0.01981(9) Uani 1 1 d . . .
P1 P 0.72090(5) 0.73238(3) 0.58119(3) 0.01382(9) Uani 1 1 d . . .
C1 C 0.9254(2) 0.62683(10) 0.70592(10) 0.0161(3) Uani 1 1 d . . .
C2 C 1.0620(2) 0.58788(10) 0.72483(10) 0.0161(3) Uani 1 1 d . . .
C3 C 0.9324(2) 0.54802(11) 0.71081(10) 0.0166(3) Uani 1 1 d . . .
C4 C 1.2239(2) 0.58825(11) 0.75303(11) 0.0170(3) Uani 1 1 d . . .
C5 C 1.3048(2) 0.65388(11) 0.75203(11) 0.0186(3) Uani 1 1 d . . .
H5 H 1.2551 0.6976 0.7298 0.022 Uiso 1 1 calc R . .
C6 C 1.4604(2) 0.65422(12) 0.78430(12) 0.0221(4) Uani 1 1 d . . .
H6 H 1.5151 0.6976 0.7825 0.026 Uiso 1 1 calc R . .
C7 C 1.5330(2) 0.58909(12) 0.81925(12) 0.0247(4) Uani 1 1 d . . .
H7 H 1.6364 0.5897 0.8425 0.030 Uiso 1 1 calc R . .
C8 C 1.4530(2) 0.52306(12) 0.81977(13) 0.0271(4) Uani 1 1 d . . .
H8 H 1.5027 0.4797 0.8430 0.032 Uiso 1 1 calc R . .
C9 C 1.2989(2) 0.52200(11) 0.78564(12) 0.0224(4) Uani 1 1 d . . .
H9 H 1.2454 0.4774 0.7844 0.027 Uiso 1 1 calc R . .
C10 C 0.8505(2) 0.47897(11) 0.70878(10) 0.0172(3) Uani 1 1 d . . .
C11 C 0.9144(2) 0.40808(11) 0.70634(11) 0.0193(4) Uani 1 1 d . . .
H11 H 1.0126 0.4044 0.7058 0.023 Uiso 1 1 calc R . .
C12 C 0.8305(2) 0.34315(12) 0.70468(12) 0.0241(4) Uani 1 1 d . . .
H12 H 0.8712 0.2957 0.7019 0.029 Uiso 1 1 calc R . .
C13 C 0.6851(2) 0.34926(12) 0.70721(12) 0.0260(4) Uani 1 1 d . . .
H13 H 0.6296 0.3055 0.7067 0.031 Uiso 1 1 calc R . .
C14 C 0.6215(2) 0.41934(12) 0.71040(12) 0.0233(4) Uani 1 1 d . . .
H14 H 0.5245 0.4225 0.7126 0.028 Uiso 1 1 calc R . .
C15 C 0.7028(2) 0.48459(11) 0.71033(11) 0.0207(4) Uani 1 1 d . . .
H15 H 0.6599 0.5319 0.7113 0.025 Uiso 1 1 calc R . .
C16 C 0.7740(2) 0.65352(10) 0.53035(10) 0.0166(3) Uani 1 1 d . . .
H16 H 0.8808 0.6444 0.5564 0.020 Uiso 1 1 calc R . .
C17 C 0.6943(2) 0.57929(10) 0.53707(11) 0.0176(3) Uani 1 1 d . . .
H17A H 0.6968 0.5724 0.5882 0.021 Uiso 1 1 calc R . .
H17B H 0.5901 0.5818 0.5057 0.021 Uiso 1 1 calc R . .
C18 C 0.7711(2) 0.51203(11) 0.51345(12) 0.0228(4) Uani 1 1 d . . .
H18A H 0.8745 0.5086 0.5458 0.027 Uiso 1 1 calc R . .
H18B H 0.7205 0.4654 0.5183 0.027 Uiso 1 1 calc R . .
C19 C 0.7667(3) 0.52166(12) 0.43275(12) 0.0264(4) Uani 1 1 d . . .
H19A H 0.8236 0.4811 0.4200 0.032 Uiso 1 1 calc R . .
H19B H 0.6637 0.5178 0.4000 0.032 Uiso 1 1 calc R . .
C20 C 0.8314(2) 0.59788(12) 0.42046(12) 0.0257(4) Uani 1 1 d . . .
H20A H 0.8160 0.6042 0.3677 0.031 Uiso 1 1 calc R . .
H20B H 0.9387 0.5979 0.4464 0.031 Uiso 1 1 calc R . .
C21 C 0.7604(2) 0.66519(11) 0.44792(11) 0.0210(4) Uani 1 1 d . . .
H21A H 0.6555 0.6695 0.4180 0.025 Uiso 1 1 calc R . .
H21B H 0.8108 0.7117 0.4425 0.025 Uiso 1 1 calc R . .
C22 C 0.7994(2) 0.81828(10) 0.55184(11) 0.0165(3) Uani 1 1 d . . .
H22 H 0.7887 0.8123 0.4990 0.020 Uiso 1 1 calc R . .
C23 C 0.9671(2) 0.82227(12) 0.59537(13) 0.0251(4) Uani 1 1 d . . .
H23A H 1.0157 0.7767 0.5858 0.030 Uiso 1 1 calc R . .
H23B H 0.9810 0.8242 0.6483 0.030 Uiso 1 1 calc R . .
C24 C 1.0413(2) 0.89192(14) 0.57372(15) 0.0326(5) Uani 1 1 d . . .
H24A H 1.1457 0.8943 0.6048 0.039 Uiso 1 1 calc R . .
H24B H 1.0381 0.8872 0.5223 0.039 Uiso 1 1 calc R . .
C25 C 0.9618(3) 0.96436(13) 0.58307(13) 0.0313(5) Uani 1 1 d . . .
H25A H 0.9734 0.9716 0.6353 0.038 Uiso 1 1 calc R . .
H25B H 1.0075 1.0073 0.5667 0.038 Uiso 1 1 calc R . .
C26 C 0.7961(3) 0.96109(12) 0.53820(14) 0.0300(5) Uani 1 1 d . . .
H26A H 0.7844 0.9584 0.4855 0.036 Uiso 1 1 calc R . .
H26B H 0.7474 1.0071 0.5466 0.036 Uiso 1 1 calc R . .
C27 C 0.7202(3) 0.89215(11) 0.56000(14) 0.0270(4) Uani 1 1 d . . .
H27A H 0.7222 0.8976 0.6112 0.032 Uiso 1 1 calc R . .
H27B H 0.6160 0.8900 0.5285 0.032 Uiso 1 1 calc R . .
C28 C 0.51702(19) 0.74602(11) 0.55045(10) 0.0163(3) Uani 1 1 d . . .
H28 H 0.5020 0.7939 0.5733 0.020 Uiso 1 1 calc R . .
C29 C 0.4412(2) 0.75762(12) 0.46657(11) 0.0213(4) Uani 1 1 d . . .
H29A H 0.4397 0.7102 0.4404 0.026 Uiso 1 1 calc R . .
H29B H 0.4970 0.7945 0.4481 0.026 Uiso 1 1 calc R . .
C30 C 0.2806(2) 0.78574(12) 0.45262(12) 0.0228(4) Uani 1 1 d . . .
H30A H 0.2830 0.8343 0.4770 0.027 Uiso 1 1 calc R . .
H30B H 0.2314 0.7928 0.3996 0.027 Uiso 1 1 calc R . .
C31 C 0.1918(2) 0.72873(13) 0.48254(12) 0.0254(4) Uani 1 1 d . . .
H31A H 0.0924 0.7488 0.4757 0.031 Uiso 1 1 calc R . .
H31B H 0.1806 0.6819 0.4544 0.031 Uiso 1 1 calc R . .
C32 C 0.2702(2) 0.71213(12) 0.56520(12) 0.0223(4) Uani 1 1 d . . .
H32A H 0.2695 0.7575 0.5940 0.027 Uiso 1 1 calc R . .
H32B H 0.2152 0.6730 0.5813 0.027 Uiso 1 1 calc R . .
C33 C 0.4319(2) 0.68619(11) 0.58033(11) 0.0183(3) Uani 1 1 d . . .
H33A H 0.4331 0.6379 0.5560 0.022 Uiso 1 1 calc R . .
H33B H 0.4805 0.6795 0.6335 0.022 Uiso 1 1 calc R . .

loop_
_atom_site_aniso_label
_atom_site_aniso_U_11
_atom_site_aniso_U_22
_atom_site_aniso_U_33
_atom_site_aniso_U_23
_atom_site_aniso_U_13
_atom_site_aniso_U_12
Pd1 0.01193(6) 0.01094(6) 0.01635(7) -0.00061(5) 0.00313(5) -0.00049(4)
Cl1 0.0209(2) 0.0241(2) 0.0166(2) -0.00162(17) 0.00214(17) 0.00157(17)
Cl2 0.0219(2) 0.01425(19) 0.0233(2) -0.00196(16) 0.00736(18) 0.00306(15)
P1 0.0125(2) 0.0114(2) 0.0170(2) 0.00064(16) 0.00405(17) 0.00015(15)
C1 0.0170(8) 0.0140(8) 0.0155(8) 0.0008(6) 0.0029(7) 0.0007(6)
C2 0.0182(8) 0.0145(8) 0.0152(8) 0.0012(6) 0.0052(7) 0.0014(6)
C3 0.0178(8) 0.0160(8) 0.0156(8) 0.0008(6) 0.0047(7) 0.0025(6)
C4 0.0161(8) 0.0169(8) 0.0188(9) 0.0006(7) 0.0065(7) 0.0015(6)
C5 0.0211(9) 0.0150(8) 0.0203(9) -0.0001(7) 0.0075(7) 0.0008(7)
C6 0.0212(9) 0.0201(9) 0.0267(10) -0.0032(8) 0.0102(8) -0.0027(7)
C7 0.0168(9) 0.0277(11) 0.0295(11) -0.0020(8) 0.0072(8) 0.0008(7)
C8 0.0210(10) 0.0217(10) 0.0362(12) 0.0067(9) 0.0061(9) 0.0048(8)
C9 0.0184(9) 0.0177(9) 0.0306(11) 0.0043(8) 0.0072(8) 0.0014(7)
C10 0.0180(8) 0.0157(8) 0.0168(8) 0.0001(6) 0.0043(7) -0.0003(6)
C11 0.0217(9) 0.0164(8) 0.0188(9) 0.0001(7) 0.0053(7) 0.0023(7)
C12 0.0299(11) 0.0151(9) 0.0240(10) 0.0002(7) 0.0041(8) 0.0006(7)
C13 0.0276(10) 0.0181(9) 0.0271(11) 0.0043(8) 0.0019(8) -0.0065(8)
C14 0.0191(9) 0.0220(10) 0.0265(10) 0.0054(8) 0.0043(8) -0.0023(7)
C15 0.0196(9) 0.0184(9) 0.0241(10) 0.0034(7) 0.0068(8) 0.0025(7)
C16 0.0157(8) 0.0139(8) 0.0200(9) -0.0009(6) 0.0057(7) 0.0010(6)
C17 0.0182(8) 0.0139(8) 0.0191(9) -0.0014(7) 0.0038(7) -0.0001(6)
C18 0.0258(10) 0.0161(9) 0.0237(10) -0.0026(7) 0.0044(8) 0.0029(7)
C19 0.0301(11) 0.0236(10) 0.0229(10) -0.0063(8) 0.0054(8) 0.0066(8)
C20 0.0275(10) 0.0281(11) 0.0239(10) -0.0004(8) 0.0118(9) 0.0078(8)
C21 0.0233(9) 0.0194(9) 0.0214(9) 0.0020(7) 0.0089(8) 0.0035(7)
C22 0.0181(8) 0.0143(8) 0.0183(8) 0.0000(6) 0.0075(7) -0.0029(6)
C23 0.0172(9) 0.0234(10) 0.0318(11) 0.0071(8) 0.0037(8) -0.0052(7)
C24 0.0207(10) 0.0322(12) 0.0432(14) 0.0119(10) 0.0080(10) -0.0090(9)
C25 0.0453(13) 0.0228(10) 0.0249(11) 0.0008(8) 0.0104(10) -0.0153(9)
C26 0.0401(12) 0.0142(9) 0.0406(13) 0.0026(9) 0.0199(11) -0.0033(8)
C27 0.0310(11) 0.0138(9) 0.0409(13) 0.0027(8) 0.0181(10) 0.0004(8)
C28 0.0139(8) 0.0167(8) 0.0181(8) 0.0020(7) 0.0049(7) 0.0012(6)
C29 0.0171(9) 0.0257(10) 0.0198(9) 0.0046(8) 0.0045(7) 0.0011(7)
C30 0.0160(8) 0.0268(10) 0.0225(9) 0.0053(8) 0.0020(7) 0.0034(7)
C31 0.0160(9) 0.0326(12) 0.0248(10) 0.0034(8) 0.0027(8) 0.0004(8)
C32 0.0141(8) 0.0288(10) 0.0235(10) 0.0040(8) 0.0053(7) 0.0002(7)
C33 0.0129(8) 0.0200(9) 0.0216(9) 0.0022(7) 0.0050(7) -0.0009(6)

loop_
_atom_type_symbol
_atom_type_description
_atom_type_scat_dispersion_real
_atom_type_scat_dispersion_imag
_atom_type_scat_source
C C 0.0033 0.0016 'International Tables Vol C Tables 4.2.6.8 and 6.1.1.4'
H H 0.0000 0.0000 'International Tables Vol C Tables 4.2.6.8 and 6.1.1.4'
Cl Cl 0.1484 0.1585 'International Tables Vol C Tables 4.2.6.8 and 6.1.1.4'
P P 0.1023 0.0942 'International Tables Vol C Tables 4.2.6.8 and 6.1.1.4'
Pd Pd -0.9988 1.0072 'International Tables Vol C Tables 4.2.6.8 and 6.1.1.4'

loop_
_geom_angle_atom_site_label_1
_geom_angle_atom_site_label_2
_geom_angle_atom_site_label_3
_geom_angle
_geom_angle_site_symmetry_1
_geom_angle_site_symmetry_3
_geom_angle_publ_flag
C1 Pd1 P1 95.70(6) . . ?
C1 Pd1 Cl2 173.09(6) . . ?
P1 Pd1 Cl2 91.072(17) . . ?
C1 Pd1 Cl1 81.69(6) . . ?
P1 Pd1 Cl1 176.062(18) . . ?
Cl2 Pd1 Cl1 91.472(17) . . ?
C28 P1 C22 106.05(8) . . ?
C28 P1 C16 111.42(9) . . ?
C22 P1 C16 104.90(8) . . ?
C28 P1 Pd1 108.59(6) . . ?
C22 P1 Pd1 113.03(6) . . ?
C16 P1 Pd1 112.66(6) . . ?
C3 C1 C2 58.20(13) . . ?
C3 C1 Pd1 144.69(14) . . ?
C2 C1 Pd1 152.88(15) . . ?
C3 C2 C1 60.68(13) . . ?
C3 C2 C4 148.17(18) . . ?
C1 C2 C4 150.04(18) . . ?
C2 C3 C1 61.11(13) . . ?
C2 C3 C10 152.32(18) . . ?
C1 C3 C10 146.21(18) . . ?
C5 C4 C9 120.00(17) . . ?
C5 C4 C2 121.16(17) . . ?
C9 C4 C2 118.74(17) . . ?
C4 C5 C6 120.09(18) . . ?
C4 C5 H5 120.0 . . ?
C6 C5 H5 120.0 . . ?
C7 C6 C5 119.41(19) . . ?
C7 C6 H6 120.3 . . ?
C5 C6 H6 120.3 . . ?
C8 C7 C6 120.77(19) . . ?
C8 C7 H7 119.6 . . ?
C6 C7 H7 119.6 . . ?
C9 C8 C7 119.8(2) . . ?
C9 C8 H8 120.1 . . ?
C7 C8 H8 120.1 . . ?
C8 C9 C4 119.83(19) . . ?
C8 C9 H9 120.1 . . ?
C4 C9 H9 120.1 . . ?
C11 C10 C15 120.33(18) . . ?
C11 C10 C3 121.82(17) . . ?
C15 C10 C3 117.84(17) . . ?
C12 C11 C10 119.46(18) . . ?
C12 C11 H11 120.3 . . ?
C10 C11 H11 120.3 . . ?
C11 C12 C13 119.78(19) . . ?
C11 C12 H12 120.1 . . ?
C13 C12 H12 120.1 . . ?
C14 C13 C12 121.07(19) . . ?
C14 C13 H13 119.5 . . ?
C12 C13 H13 119.5 . . ?
C15 C14 C13 119.73(19) . . ?
C15 C14 H14 120.1 . . ?
C13 C14 H14 120.1 . . ?
C14 C15 C10 119.60(18) . . ?
C14 C15 H15 120.2 . . ?
C10 C15 H15 120.2 . . ?
C17 C16 C21 108.44(15) . . ?
C17 C16 P1 112.06(12) . . ?
C21 C16 P1 118.72(13) . . ?
C17 C16 H16 105.5 . . ?
C21 C16 H16 105.5 . . ?
P1 C16 H16 105.5 . . ?
C18 C17 C16 110.29(15) . . ?
C18 C17 H17A 109.6 . . ?
C16 C17 H17A 109.6 . . ?
C18 C17 H17B 109.6 . . ?
C16 C17 H17B 109.6 . . ?
H17A C17 H17B 108.1 . . ?
C19 C18 C17 110.20(17) . . ?
C19 C18 H18A 109.6 . . ?
C17 C18 H18A 109.6 . . ?
C19 C18 H18B 109.6 . . ?
C17 C18 H18B 109.6 . . ?
H18A C18 H18B 108.1 . . ?
C20 C19 C18 111.66(17) . . ?
C20 C19 H19A 109.3 . . ?
C18 C19 H19A 109.3 . . ?
C20 C19 H19B 109.3 . . ?
C18 C19 H19B 109.3 . . ?
H19A C19 H19B 108.0 . . ?
C19 C20 C21 112.96(16) . . ?
C19 C20 H20A 109.0 . . ?
C21 C20 H20A 109.0 . . ?
C19 C20 H20B 109.0 . . ?
C21 C20 H20B 109.0 . . ?
H20A C20 H20B 107.8 . . ?
C20 C21 C16 109.82(16) . . ?
C20 C21 H21A 109.7 . . ?
C16 C21 H21A 109.7 . . ?
C20 C21 H21B 109.7 . . ?
C16 C21 H21B 109.7 . . ?
H21A C21 H21B 108.2 . . ?
C23 C22 C27 110.97(17) . . ?
C23 C22 P1 108.61(13) . . ?
C27 C22 P1 114.26(12) . . ?
C23 C22 H22 107.6 . . ?
C27 C22 H22 107.6 . . ?
P1 C22 H22 107.6 . . ?
C22 C23 C24 111.93(17) . . ?
C22 C23 H23A 109.2 . . ?
C24 C23 H23A 109.2 . . ?
C22 C23 H23B 109.2 . . ?
C24 C23 H23B 109.2 . . ?
H23A C23 H23B 107.9 . . ?
C25 C24 C23 110.92(18) . . ?
C25 C24 H24A 109.5 . . ?
C23 C24 H24A 109.5 . . ?
C25 C24 H24B 109.5 . . ?
C23 C24 H24B 109.5 . . ?
H24A C24 H24B 108.0 . . ?
C26 C25 C24 111.03(18) . . ?
C26 C25 H25A 109.4 . . ?
C24 C25 H25A 109.4 . . ?
C26 C25 H25B 109.4 . . ?
C24 C25 H25B 109.4 . . ?
H25A C25 H25B 108.0 . . ?
C25 C26 C27 111.33(19) . . ?
C25 C26 H26A 109.4 . . ?
C27 C26 H26A 109.4 . . ?
C25 C26 H26B 109.4 . . ?
C27 C26 H26B 109.4 . . ?
H26A C26 H26B 108.0 . . ?
C22 C27 C26 111.21(17) . . ?
C22 C27 H27A 109.4 . . ?
C26 C27 H27A 109.4 . . ?
C22 C27 H27B 109.4 . . ?
C26 C27 H27B 109.4 . . ?
H27A C27 H27B 108.0 . . ?
C29 C28 C33 110.53(16) . . ?
C29 C28 P1 115.81(12) . . ?
C33 C28 P1 114.19(13) . . ?
C29 C28 H28 105.0 . . ?
C33 C28 H28 105.0 . . ?
P1 C28 H28 105.0 . . ?
C28 C29 C30 108.93(16) . . ?
C28 C29 H29A 109.9 . . ?
C30 C29 H29A 109.9 . . ?
C28 C29 H29B 109.9 . . ?
C30 C29 H29B 109.9 . . ?
H29A C29 H29B 108.3 . . ?
C31 C30 C29 110.58(17) . . ?
C31 C30 H30A 109.5 . . ?
C29 C30 H30A 109.5 . . ?
C31 C30 H30B 109.5 . . ?
C29 C30 H30B 109.5 . . ?
H30A C30 H30B 108.1 . . ?
C32 C31 C30 111.47(17) . . ?
C32 C31 H31A 109.3 . . ?
C30 C31 H31A 109.3 . . ?
C32 C31 H31B 109.3 . . ?
C30 C31 H31B 109.3 . . ?
H31A C31 H31B 108.0 . . ?
C33 C32 C31 111.77(16) . . ?
C33 C32 H32A 109.3 . . ?
C31 C32 H32A 109.3 . . ?
C33 C32 H32B 109.3 . . ?
C31 C32 H32B 109.3 . . ?
H32A C32 H32B 107.9 . . ?
C32 C33 C28 109.42(16) . . ?
C32 C33 H33A 109.8 . . ?
C28 C33 H33A 109.8 . . ?
C32 C33 H33B 109.8 . . ?
C28 C33 H33B 109.8 . . ?
H33A C33 H33B 108.2 . . ?

loop_
_geom_bond_atom_site_label_1
_geom_bond_atom_site_label_2
_geom_bond_distance
_geom_bond_site_symmetry_2
_geom_bond_publ_flag
Pd1 C1 1.9347(18) . ?
Pd1 P1 2.2803(5) . ?
Pd1 Cl2 2.3566(5) . ?
Pd1 Cl1 2.3716(5) . ?
P1 C28 1.8334(18) . ?
P1 C22 1.8490(18) . ?
P1 C16 1.8515(18) . ?
C1 C3 1.393(3) . ?
C1 C2 1.399(2) . ?
C2 C3 1.358(3) . ?
C2 C4 1.444(3) . ?
C3 C10 1.436(3) . ?
C4 C5 1.390(3) . ?
C4 C9 1.402(3) . ?
C5 C6 1.393(3) . ?
C5 H5 0.9300 . ?
C6 C7 1.391(3) . ?
C6 H6 0.9300 . ?
C7 C8 1.389(3) . ?
C7 H7 0.9300 . ?
C8 C9 1.385(3) . ?
C8 H8 0.9300 . ?
C9 H9 0.9300 . ?
C10 C11 1.395(3) . ?
C10 C15 1.405(3) . ?
C11 C12 1.387(3) . ?
C11 H11 0.9300 . ?
C12 C13 1.390(3) . ?
C12 H12 0.9300 . ?
C13 C14 1.383(3) . ?
C13 H13 0.9300 . ?
C14 C15 1.383(3) . ?
C14 H14 0.9300 . ?
C15 H15 0.9300 . ?
C16 C17 1.535(3) . ?
C16 C21 1.541(3) . ?
C16 H16 0.9800 . ?
C17 C18 1.530(3) . ?
C17 H17A 0.9700 . ?
C17 H17B 0.9700 . ?
C18 C19 1.527(3) . ?
C18 H18A 0.9700 . ?
C18 H18B 0.9700 . ?
C19 C20 1.525(3) . ?
C19 H19A 0.9700 . ?
C19 H19B 0.9700 . ?
C20 C21 1.534(3) . ?
C20 H20A 0.9700 . ?
C20 H20B 0.9700 . ?
C21 H21A 0.9700 . ?
C21 H21B 0.9700 . ?
C22 C23 1.529(3) . ?
C22 C27 1.534(3) . ?
C22 H22 0.9800 . ?
C23 C24 1.534(3) . ?
C23 H23A 0.9700 . ?
C23 H23B 0.9700 . ?
C24 C25 1.520(4) . ?
C24 H24A 0.9700 . ?
C24 H24B 0.9700 . ?
C25 C26 1.518(3) . ?
C25 H25A 0.9700 . ?
C25 H25B 0.9700 . ?
C26 C27 1.534(3) . ?
C26 H26A 0.9700 . ?
C26 H26B 0.9700 . ?
C27 H27A 0.9700 . ?
C27 H27B 0.9700 . ?
C28 C29 1.531(3) . ?
C28 C33 1.541(3) . ?
C28 H28 0.9800 . ?
C29 C30 1.532(3) . ?
C29 H29A 0.9700 . ?
C29 H29B 0.9700 . ?
C30 C31 1.530(3) . ?
C30 H30A 0.9700 . ?
C30 H30B 0.9700 . ?
C31 C32 1.529(3) . ?
C31 H31A 0.9700 . ?
C31 H31B 0.9700 . ?
C32 C33 1.526(3) . ?
C32 H32A 0.9700 . ?
C32 H32B 0.9700 . ?
C33 H33A 0.9700 . ?
C33 H33B 0.9700 . ?

loop_
_geom_torsion_atom_site_label_1
_geom_torsion_atom_site_label_2
_geom_torsion_atom_site_label_3
_geom_torsion_atom_site_label_4
_geom_torsion
_geom_torsion_site_symmetry_1
_geom_torsion_site_symmetry_2
_geom_torsion_site_symmetry_3
_geom_torsion_site_symmetry_4
_geom_torsion_publ_flag
C1 Pd1 P1 C28 132.16(8) . . . . ?
Cl2 Pd1 P1 C28 -46.45(7) . . . . ?
C1 Pd1 P1 C22 -110.45(8) . . . . ?
Cl2 Pd1 P1 C22 70.94(7) . . . . ?
C1 Pd1 P1 C16 8.25(8) . . . . ?
Cl2 Pd1 P1 C16 -170.36(6) . . . . ?
P1 Pd1 C1 C3 -101.6(2) . . . . ?
Cl1 Pd1 C1 C3 75.4(2) . . . . ?
P1 Pd1 C1 C2 119.1(3) . . . . ?
Cl1 Pd1 C1 C2 -63.8(3) . . . . ?
Pd1 C1 C2 C3 153.6(3) . . . . ?
C3 C1 C2 C4 -167.7(4) . . . . ?
Pd1 C1 C2 C4 -14.0(6) . . . . ?
C4 C2 C3 C1 168.3(3) . . . . ?
C1 C2 C3 C10 -172.5(4) . . . . ?
C4 C2 C3 C10 -4.2(6) . . . . ?
Pd1 C1 C3 C2 -159.5(3) . . . . ?
C2 C1 C3 C10 173.7(3) . . . . ?
Pd1 C1 C3 C10 14.2(5) . . . . ?
C3 C2 C4 C5 179.1(3) . . . . ?
C1 C2 C4 C5 -21.5(4) . . . . ?
C3 C2 C4 C9 -4.5(4) . . . . ?
C1 C2 C4 C9 154.8(3) . . . . ?
C9 C4 C5 C6 -0.9(3) . . . . ?
C2 C4 C5 C6 175.47(18) . . . . ?
C4 C5 C6 C7 -1.8(3) . . . . ?
C5 C6 C7 C8 2.5(3) . . . . ?
C6 C7 C8 C9 -0.5(3) . . . . ?
C7 C8 C9 C4 -2.2(3) . . . . ?
C5 C4 C9 C8 2.9(3) . . . . ?
C2 C4 C9 C8 -173.52(19) . . . . ?
C2 C3 C10 C11 -21.7(5) . . . . ?
C1 C3 C10 C11 170.1(3) . . . . ?
C2 C3 C10 C15 157.4(3) . . . . ?
C1 C3 C10 C15 -10.7(4) . . . . ?
C15 C10 C11 C12 0.7(3) . . . . ?
C3 C10 C11 C12 179.81(18) . . . . ?
C10 C11 C12 C13 -1.5(3) . . . . ?
C11 C12 C13 C14 0.8(3) . . . . ?
C12 C13 C14 C15 0.7(3) . . . . ?
C13 C14 C15 C10 -1.5(3) . . . . ?
C11 C10 C15 C14 0.8(3) . . . . ?
C3 C10 C15 C14 -178.34(18) . . . . ?
C28 P1 C16 C17 -55.48(15) . . . . ?
C22 P1 C16 C17 -169.79(13) . . . . ?
Pd1 P1 C16 C17 66.86(14) . . . . ?
C28 P1 C16 C21 72.19(16) . . . . ?
C22 P1 C16 C21 -42.12(16) . . . . ?
Pd1 P1 C16 C21 -165.47(12) . . . . ?
C21 C16 C17 C18 62.5(2) . . . . ?
P1 C16 C17 C18 -164.57(13) . . . . ?
C16 C17 C18 C19 -59.8(2) . . . . ?
C17 C18 C19 C20 53.8(2) . . . . ?
C18 C19 C20 C21 -52.2(2) . . . . ?
C19 C20 C21 C16 54.8(2) . . . . ?
C17 C16 C21 C20 -59.0(2) . . . . ?
P1 C16 C21 C20 171.69(14) . . . . ?
C28 P1 C22 C23 162.87(14) . . . . ?
C16 P1 C22 C23 -79.12(15) . . . . ?
Pd1 P1 C22 C23 43.99(15) . . . . ?
C28 P1 C22 C27 38.40(17) . . . . ?
C16 P1 C22 C27 156.41(15) . . . . ?
Pd1 P1 C22 C27 -80.47(15) . . . . ?
C27 C22 C23 C24 -54.1(2) . . . . ?
P1 C22 C23 C24 179.52(16) . . . . ?
C22 C23 C24 C25 55.3(3) . . . . ?
C23 C24 C25 C26 -56.3(3) . . . . ?
C24 C25 C26 C27 56.9(2) . . . . ?
C23 C22 C27 C26 54.1(2) . . . . ?
P1 C22 C27 C26 177.26(16) . . . . ?
C25 C26 C27 C22 -55.8(3) . . . . ?
C22 P1 C28 C29 59.02(16) . . . . ?
C16 P1 C28 C29 -54.57(17) . . . . ?
Pd1 P1 C28 C29 -179.22(13) . . . . ?
C22 P1 C28 C33 -170.86(14) . . . . ?
C16 P1 C28 C33 75.55(15) . . . . ?
Pd1 P1 C28 C33 -49.11(15) . . . . ?
C33 C28 C29 C30 60.9(2) . . . . ?
P1 C28 C29 C30 -167.30(14) . . . . ?
C28 C29 C30 C31 -58.7(2) . . . . ?
C29 C30 C31 C32 55.8(2) . . . . ?
C30 C31 C32 C33 -54.5(2) . . . . ?
C31 C32 C33 C28 55.5(2) . . . . ?
C29 C28 C33 C32 -59.2(2) . . . . ?
P1 C28 C33 C32 168.15(14) . . . . ?
